data_4512692
loop_
_publ_author_name
'Berryman, Orion B.'
'Johnson, 2nd, Charles A'
'Vonnegut, Chris L.'
'Fajardo, Kevin A.'
'Zakharov, Lev N.'
'Johnson, Darren W.'
'Haley, Michael M.'

_publ_section_title
;
 Solid-State Examination of Conformationally Diverse Sulfonamide Receptors
 Based on Bis(2-anilinoethynyl)pyridine, -Bipyridine, and -Thiophene.
;
_journal_issue 3
_journal_name_full 'Crystal growth &amp; design'
_journal_page_first 1502
_journal_page_last 1511
_journal_paper_doi 10.1021/cg5018856
_journal_volume 15
_journal_year 2015
_chemical_formula_sum 'C41 H39 Br2 N3 O5 S2'
_chemical_formula_weight 877.69
_chemical_name_systematic
;
 ?
;
_space_group_IT_number 2
_symmetry_cell_setting triclinic
_symmetry_space_group_name_Hall '-P 1'
_symmetry_space_group_name_H-M 'P -1'
_atom_sites_solution_hydrogens geom
_atom_sites_solution_primary direct
_atom_sites_solution_secondary difmap
_audit_creation_method SHELXTL
_cell_angle_alpha 111.3340(10)
_cell_angle_beta 96.3670(10)
_cell_angle_gamma 101.7700(10)
_cell_formula_units_Z 2
_cell_length_a 10.0725(7)
_cell_length_b 12.7166(8)
_cell_length_c 17.3538(11)
_cell_measurement_reflns_used 9322
_cell_measurement_temperature 173(2)
_cell_measurement_theta_max 0.00
_cell_measurement_theta_min 0.00
_cell_volume 1984.8(2)
_computing_cell_refinement 'Bruker SMART'
_computing_data_collection 'Bruker SMART'
_computing_data_reduction 'Bruker SAINT'
_computing_molecular_graphics 'Bruker SHELXTL'
_computing_publication_material 'Bruker SHELXTL'
_computing_structure_refinement 'SHELXL-97 (Sheldrick, 1997)'
_computing_structure_solution 'SHELXS-97 (Sheldrick, 1990)'
_diffrn_ambient_temperature 173(2)
_diffrn_measured_fraction_theta_full 0.991
_diffrn_measured_fraction_theta_max 0.991
_diffrn_measurement_device_type 'CCD area detector'
_diffrn_measurement_method 'phi and omega scans'
_diffrn_radiation_monochromator graphite
_diffrn_radiation_source 'fine-focus sealed tube'
_diffrn_radiation_type MoK\a
_diffrn_radiation_wavelength 0.71073
_diffrn_reflns_av_R_equivalents 0.0183
_diffrn_reflns_av_sigmaI/netI 0.0215
_diffrn_reflns_limit_h_max 12
_diffrn_reflns_limit_h_min -12
_diffrn_reflns_limit_k_max 16
_diffrn_reflns_limit_k_min -16
_diffrn_reflns_limit_l_max 22
_diffrn_reflns_limit_l_min -22
_diffrn_reflns_number 22389
_diffrn_reflns_theta_full 27.00
_diffrn_reflns_theta_max 27.00
_diffrn_reflns_theta_min 1.74
_exptl_absorpt_coefficient_mu 2.195
_exptl_absorpt_correction_T_max 0.7786
_exptl_absorpt_correction_T_min 0.5402
_exptl_absorpt_correction_type multi-scan
_exptl_absorpt_process_details SADABS
_exptl_crystal_colour yellow
_exptl_crystal_density_diffrn 1.469
_exptl_crystal_density_method 'not measured'
_exptl_crystal_description block
_exptl_crystal_F_000 896
_exptl_crystal_size_max 0.32
_exptl_crystal_size_mid 0.26
_exptl_crystal_size_min 0.12
_refine_diff_density_max 0.686
_refine_diff_density_min -0.890
_refine_diff_density_rms 0.057
_refine_ls_extinction_method none
_refine_ls_goodness_of_fit_ref 1.052
_refine_ls_hydrogen_treatment refall
_refine_ls_matrix_type full
_refine_ls_number_parameters 638
_refine_ls_number_reflns 8599
_refine_ls_number_restraints 3
_refine_ls_restrained_S_all 1.053
_refine_ls_R_factor_all 0.0430
_refine_ls_R_factor_gt 0.0356
_refine_ls_shift/su_max 0.001
_refine_ls_shift/su_mean 0.000
_refine_ls_structure_factor_coef Fsqd
_refine_ls_weighting_details 'calc w=1/[\s^2^(Fo^2^)+(0.0507P)^2^+1.0585P] where P=(Fo^2^+2Fc^2^)/3'
_refine_ls_weighting_scheme calc
_refine_ls_wR_factor_gt 0.0930
_refine_ls_wR_factor_ref 0.0974
_reflns_number_gt 7326
_reflns_number_total 8599
_reflns_threshold_expression >2sigma(I)
_cod_data_source_file cg5018856_si_002.cif
_cod_data_source_block mh11
_cod_depositor_comments
;
The following automatic conversions were performed:

'_symmetry_cell_setting' value 'Triclinic' changed to 'triclinic'
according to
/usr/data/users/saulius/crontab/automatic-downloads/rss-feeds/ACS/lib/dictionaries/cif_core.dic
dictionary named 'cif_core.dic' version 2.4.2 from 2011-04-26.

Automatic conversion script
Id: cif_fix_values 3008 2015-01-20 13:52:24Z robertas 

 Adding full bibliography for 4512691--4512698.cif.

 Adding full bibliography for 4512691--4512698.cif.
;
_cod_original_sg_symbol_H-M P-1
_cod_database_code 4512692

loop_
_symmetry_equiv_pos_as_xyz
'x, y, z'
'-x, -y, -z'

loop_
_atom_site_label
_atom_site_type_symbol
_atom_site_fract_x
_atom_site_fract_y
_atom_site_fract_z
_atom_site_U_iso_or_equiv
_atom_site_adp_type
_atom_site_occupancy
_atom_site_symmetry_multiplicity
_atom_site_calc_flag
_atom_site_refinement_flags
Br1 Br 0.20203(3) -0.07146(2) 0.034843(17) 0.04912(9) Uani 1 1 d .
Br2 Br -0.05604(3) -0.23626(3) -0.18181(2) 0.06511(11) Uani 1 1 d .
S1 S 0.66775(5) 0.41599(5) 0.19953(3) 0.03347(12) Uani 1 1 d .
S2 S 0.47410(6) 0.11072(7) -0.21054(4) 0.04842(17) Uani 1 1 d .
O1 O 0.74735(17) 0.42690(15) 0.13809(12) 0.0476(4) Uani 1 1 d .
O2 O 0.73451(17) 0.43121(15) 0.28142(11) 0.0454(4) Uani 1 1 d .
O3 O 0.5418(2) 0.1773(3) -0.12409(14) 0.0876(9) Uani 1 1 d .
O4 O 0.5431(2) 0.0421(3) -0.26891(16) 0.0765(8) Uani 1 1 d .
O1S O 0.43233(17) 0.40418(18) -0.08004(14) 0.0513(5) Uani 1 1 d D
N1 N 0.57729(18) 0.51162(15) 0.21151(11) 0.0285(4) Uani 1 1 d .
N2 N 0.15576(16) 0.35062(14) -0.06544(10) 0.0244(3) Uani 1 1 d .
N3 N 0.4345(2) 0.20690(19) -0.24380(12) 0.0373(4) Uani 1 1 d .
C1 C 0.4870(2) 0.53033(16) 0.26991(12) 0.0242(4) Uani 1 1 d .
C2 C 0.5392(2) 0.56865(18) 0.35613(13) 0.0293(4) Uani 1 1 d .
C3 C 0.4526(2) 0.59392(19) 0.41310(13) 0.0319(4) Uani 1 1 d .
C4 C 0.3130(2) 0.58576(18) 0.38754(12) 0.0300(4) Uani 1 1 d .
C5 C 0.2622(2) 0.54621(18) 0.30173(13) 0.0291(4) Uani 1 1 d .
C6 C 0.3465(2) 0.51601(16) 0.24207(12) 0.0248(4) Uani 1 1 d .
C7 C 0.2803(2) 0.46890(17) 0.15460(12) 0.0261(4) Uani 1 1 d .
C8 C 0.2084(2) 0.42725(17) 0.08517(12) 0.0265(4) Uani 1 1 d .
C9 C 0.1089(2) 0.38051(16) 0.00708(12) 0.0239(4) Uani 1 1 d .
C10 C -0.0314(2) 0.36987(17) 0.00931(13) 0.0275(4) Uani 1 1 d .
C11 C -0.1258(2) 0.32899(18) -0.06582(14) 0.0297(4) Uani 1 1 d .
C12 C -0.0794(2) 0.29882(18) -0.14122(13) 0.0298(4) Uani 1 1 d .
C13 C 0.0618(2) 0.31009(17) -0.13850(12) 0.0255(4) Uani 1 1 d .
C14 C 0.1177(2) 0.27485(18) -0.21397(12) 0.0286(4) Uani 1 1 d .
C15 C 0.1681(2) 0.24072(18) -0.27445(12) 0.0291(4) Uani 1 1 d .
C16 C 0.2352(2) 0.19603(18) -0.34362(12) 0.0282(4) Uani 1 1 d .
C17 C 0.1722(2) 0.17187(19) -0.42668(12) 0.0294(4) Uani 1 1 d .
C18 C 0.2340(2) 0.12493(18) -0.49479(12) 0.0292(4) Uani 1 1 d .
C19 C 0.3625(2) 0.10450(19) -0.47692(13) 0.0309(4) Uani 1 1 d .
C20 C 0.4283(2) 0.12999(19) -0.39566(13) 0.0315(4) Uani 1 1 d .
C21 C 0.3649(2) 0.17560(17) -0.32820(12) 0.0281(4) Uani 1 1 d .
C22 C 0.2230(2) 0.6228(2) 0.45335(14) 0.0417(5) Uani 1 1 d .
C23 C 0.2318(6) 0.5592(6) 0.5117(3) 0.0955(16) Uani 1 1 d .
C24 C 0.0717(3) 0.5986(4) 0.4120(2) 0.0676(10) Uani 1 1 d .
C25 C 0.2772(3) 0.7553(3) 0.5046(2) 0.0679(10) Uani 1 1 d .
C26 C 0.1687(2) 0.1008(2) -0.58549(13) 0.0354(5) Uani 1 1 d .
C27 C 0.1650(3) -0.0247(3) -0.64413(16) 0.0493(7) Uani 1 1 d .
C28 C 0.2560(3) 0.1873(3) -0.61413(18) 0.0528(7) Uani 1 1 d .
C29 C 0.0194(3) 0.1113(3) -0.59325(16) 0.0470(6) Uani 1 1 d .
C30 C 0.5447(2) 0.27833(18) 0.15493(13) 0.0300(4) Uani 1 1 d .
C31 C 0.5204(2) 0.2135(2) 0.06876(14) 0.0347(5) Uani 1 1 d .
C32 C 0.4192(3) 0.1083(2) 0.03313(15) 0.0370(5) Uani 1 1 d .
C33 C 0.3434(2) 0.07054(18) 0.08398(14) 0.0345(5) Uani 1 1 d .
C34 C 0.3683(3) 0.1342(2) 0.17030(15) 0.0376(5) Uani 1 1 d .
C35 C 0.4696(2) 0.2395(2) 0.20617(14) 0.0361(5) Uani 1 1 d .
C36 C 0.3191(2) 0.0159(2) -0.21067(13) 0.0318(4) Uani 1 1 d .
C37 C 0.2280(2) 0.06178(19) -0.16168(14) 0.0321(4) Uani 1 1 d .
C38 C 0.1139(2) -0.0134(2) -0.15463(15) 0.0357(5) Uani 1 1 d .
C39 C 0.0942(2) -0.1333(2) -0.19623(15) 0.0387(5) Uani 1 1 d .
C40 C 0.1818(3) -0.1790(2) -0.24619(17) 0.0454(6) Uani 1 1 d .
C41 C 0.2955(3) -0.1036(2) -0.25410(15) 0.0422(6) Uani 1 1 d .
H2 H 0.637(3) 0.580(2) 0.3756(15) 0.034(6) Uiso 1 1 d .
H3 H 0.490(3) 0.625(2) 0.4712(16) 0.035(6) Uiso 1 1 d .
H5 H 0.169(3) 0.536(2) 0.2787(15) 0.033(6) Uiso 1 1 d .
H10 H -0.056(3) 0.390(2) 0.0574(16) 0.035(6) Uiso 1 1 d .
H11 H -0.221(3) 0.321(2) -0.0667(15) 0.033(6) Uiso 1 1 d .
H12 H -0.141(3) 0.268(2) -0.1931(16) 0.037(6) Uiso 1 1 d .
H17 H 0.087(3) 0.189(2) -0.4348(14) 0.030(6) Uiso 1 1 d .
H19 H 0.409(2) 0.078(2) -0.5194(15) 0.032(6) Uiso 1 1 d .
H20 H 0.521(3) 0.119(2) -0.3841(15) 0.035(6) Uiso 1 1 d .
H23A H 0.178(4) 0.579(3) 0.550(2) 0.080(11) Uiso 1 1 d .
H23B H 0.189(5) 0.467(5) 0.474(3) 0.129(19) Uiso 1 1 d .
H23C H 0.326(5) 0.576(4) 0.539(3) 0.119(18) Uiso 1 1 d .
H24A H 0.016(3) 0.621(3) 0.455(2) 0.069(9) Uiso 1 1 d .
H24B H 0.041(4) 0.509(4) 0.384(3) 0.100(13) Uiso 1 1 d .
H24C H 0.064(5) 0.644(5) 0.375(3) 0.14(2) Uiso 1 1 d .
H25A H 0.254(5) 0.787(4) 0.461(3) 0.106(15) Uiso 1 1 d .
H25B H 0.220(4) 0.781(3) 0.548(2) 0.079(10) Uiso 1 1 d .
H26C H 0.377(4) 0.775(3) 0.536(2) 0.086(11) Uiso 1 1 d .
H27A H 0.257(3) -0.038(3) -0.6452(19) 0.059(8) Uiso 1 1 d .
H27B H 0.124(3) -0.039(3) -0.702(2) 0.055(8) Uiso 1 1 d .
H27C H 0.115(3) -0.083(3) -0.6217(19) 0.058(9) Uiso 1 1 d .
H28A H 0.212(3) 0.176(3) -0.670(2) 0.058(8) Uiso 1 1 d .
H28B H 0.261(3) 0.263(3) -0.578(2) 0.063(10) Uiso 1 1 d .
H28C H 0.357(3) 0.177(3) -0.6138(19) 0.062(9) Uiso 1 1 d .
H29A H 0.025(3) 0.198(3) -0.5635(19) 0.057(8) Uiso 1 1 d .
H29B H -0.016(3) 0.086(3) -0.653(2) 0.062(9) Uiso 1 1 d .
H29C H -0.044(3) 0.060(3) -0.5720(18) 0.053(8) Uiso 1 1 d .
H31 H 0.573(3) 0.239(2) 0.0361(17) 0.042(7) Uiso 1 1 d .
H32 H 0.407(3) 0.064(2) -0.0245(18) 0.046(7) Uiso 1 1 d .
H34 H 0.319(3) 0.107(2) 0.2026(17) 0.041(7) Uiso 1 1 d .
H35 H 0.488(3) 0.283(2) 0.2655(18) 0.042(7) Uiso 1 1 d .
H37 H 0.244(3) 0.145(2) -0.1334(16) 0.037(6) Uiso 1 1 d .
H38 H 0.052(3) 0.021(2) -0.1201(18) 0.048(7) Uiso 1 1 d .
H40 H 0.163(3) -0.259(3) -0.2738(18) 0.053(8) Uiso 1 1 d .
H41 H 0.359(3) -0.131(2) -0.2823(17) 0.046(7) Uiso 1 1 d .
H1N H 0.556(3) 0.519(2) 0.1656(18) 0.042(7) Uiso 1 1 d .
H3N H 0.414(3) 0.263(3) -0.2062(19) 0.048(8) Uiso 1 1 d .
H1S H 0.342(2) 0.389(3) -0.0714(19) 0.056(8) Uiso 1 1 d D
H2S H 0.481(6) 0.363(5) -0.054(4) 0.066(19) Uiso 0.50 1 d PD
H2SA H 0.508(5) 0.459(5) -0.035(3) 0.08(2) Uiso 0.50 1 d PD

loop_
_atom_site_aniso_label
_atom_site_aniso_U_11
_atom_site_aniso_U_22
_atom_site_aniso_U_33
_atom_site_aniso_U_23
_atom_site_aniso_U_13
_atom_site_aniso_U_12
Br1 0.05085(16) 0.03472(13) 0.05431(17) 0.01597(11) 0.00847(12) -0.00015(11)
Br2 0.04604(16) 0.06093(19) 0.0879(2) 0.04987(17) -0.00731(14) -0.01383(13)
S1 0.0252(2) 0.0326(3) 0.0389(3) 0.0081(2) 0.0092(2) 0.0097(2)
S2 0.0221(3) 0.0904(5) 0.0478(3) 0.0501(4) 0.0041(2) 0.0058(3)
O1 0.0360(9) 0.0421(9) 0.0594(11) 0.0094(8) 0.0273(8) 0.0097(7)
O2 0.0353(9) 0.0446(9) 0.0453(9) 0.0058(8) -0.0039(7) 0.0166(7)
O3 0.0409(11) 0.154(2) 0.0585(13) 0.0751(15) -0.0227(9) -0.0383(13)
O4 0.0517(12) 0.146(2) 0.1071(18) 0.1046(18) 0.0530(12) 0.0630(14)
O1S 0.0250(8) 0.0692(13) 0.0776(14) 0.0488(11) 0.0161(9) 0.0102(8)
N1 0.0291(9) 0.0298(9) 0.0282(9) 0.0116(7) 0.0116(7) 0.0081(7)
N2 0.0214(8) 0.0286(8) 0.0217(8) 0.0091(7) 0.0063(6) 0.0039(6)
N3 0.0333(10) 0.0470(12) 0.0259(9) 0.0166(9) 0.0022(8) -0.0034(8)
C1 0.0258(9) 0.0216(9) 0.0256(9) 0.0091(7) 0.0094(8) 0.0054(7)
C2 0.0262(10) 0.0328(10) 0.0271(10) 0.0114(8) 0.0035(8) 0.0058(8)
C3 0.0349(11) 0.0361(11) 0.0206(10) 0.0093(8) 0.0043(8) 0.0053(9)
C4 0.0318(10) 0.0313(10) 0.0240(10) 0.0086(8) 0.0116(8) 0.0035(8)
C5 0.0246(10) 0.0321(10) 0.0279(10) 0.0098(8) 0.0072(8) 0.0047(8)
C6 0.0279(9) 0.0245(9) 0.0222(9) 0.0098(7) 0.0069(7) 0.0055(7)
C7 0.0250(9) 0.0287(10) 0.0252(10) 0.0109(8) 0.0095(8) 0.0060(8)
C8 0.0256(9) 0.0293(10) 0.0251(10) 0.0106(8) 0.0099(8) 0.0064(8)
C9 0.0242(9) 0.0245(9) 0.0238(9) 0.0099(8) 0.0077(7) 0.0059(7)
C10 0.0272(10) 0.0278(10) 0.0273(10) 0.0098(8) 0.0120(8) 0.0055(8)
C11 0.0203(9) 0.0309(10) 0.0377(11) 0.0134(9) 0.0091(8) 0.0050(8)
C12 0.0233(9) 0.0321(10) 0.0292(10) 0.0099(9) 0.0010(8) 0.0036(8)
C13 0.0255(9) 0.0273(9) 0.0228(9) 0.0093(8) 0.0059(7) 0.0057(8)
C14 0.0251(9) 0.0353(11) 0.0214(9) 0.0100(8) 0.0020(8) 0.0032(8)
C15 0.0272(10) 0.0332(10) 0.0206(9) 0.0078(8) 0.0026(8) 0.0009(8)
C16 0.0298(10) 0.0299(10) 0.0214(9) 0.0083(8) 0.0076(8) 0.0028(8)
C17 0.0268(10) 0.0371(11) 0.0232(10) 0.0107(8) 0.0065(8) 0.0075(8)
C18 0.0298(10) 0.0331(10) 0.0218(9) 0.0088(8) 0.0063(8) 0.0055(8)
C19 0.0328(11) 0.0353(11) 0.0247(10) 0.0097(8) 0.0107(8) 0.0108(9)
C20 0.0292(10) 0.0366(11) 0.0317(11) 0.0165(9) 0.0071(8) 0.0094(9)
C21 0.0290(10) 0.0299(10) 0.0226(9) 0.0121(8) 0.0033(8) -0.0004(8)
C22 0.0382(12) 0.0516(14) 0.0279(11) 0.0084(10) 0.0159(9) 0.0052(10)
C23 0.115(4) 0.143(5) 0.086(3) 0.080(3) 0.075(3) 0.063(4)
C24 0.0359(14) 0.089(3) 0.0482(17) -0.0040(17) 0.0233(13) 0.0054(15)
C25 0.0481(17) 0.068(2) 0.0567(19) -0.0104(16) 0.0237(15) 0.0081(15)
C26 0.0326(11) 0.0495(13) 0.0211(10) 0.0104(9) 0.0062(8) 0.0106(10)
C27 0.0388(14) 0.0594(17) 0.0288(12) -0.0033(11) 0.0032(10) 0.0103(12)
C28 0.0548(17) 0.071(2) 0.0311(13) 0.0264(14) 0.0037(12) 0.0038(14)
C29 0.0400(13) 0.0748(19) 0.0262(12) 0.0171(12) 0.0044(10) 0.0223(13)
C30 0.0307(10) 0.0285(10) 0.0317(10) 0.0112(8) 0.0066(8) 0.0111(8)
C31 0.0394(12) 0.0353(11) 0.0330(11) 0.0153(9) 0.0129(9) 0.0113(9)
C32 0.0474(13) 0.0326(11) 0.0290(11) 0.0105(9) 0.0082(10) 0.0093(10)
C33 0.0375(11) 0.0283(10) 0.0385(12) 0.0150(9) 0.0058(9) 0.0081(9)
C34 0.0437(13) 0.0399(12) 0.0378(12) 0.0227(10) 0.0142(10) 0.0123(10)
C35 0.0426(12) 0.0384(12) 0.0276(11) 0.0120(9) 0.0086(9) 0.0124(10)
C36 0.0256(10) 0.0460(12) 0.0309(10) 0.0227(10) 0.0055(8) 0.0107(9)
C37 0.0332(11) 0.0318(11) 0.0352(11) 0.0169(9) 0.0092(9) 0.0088(9)
C38 0.0304(11) 0.0414(12) 0.0421(12) 0.0223(10) 0.0118(9) 0.0107(9)
C39 0.0328(11) 0.0382(12) 0.0474(13) 0.0263(11) -0.0020(10) 0.0024(9)
C40 0.0542(15) 0.0341(12) 0.0449(14) 0.0144(11) -0.0029(11) 0.0149(11)
C41 0.0454(14) 0.0545(15) 0.0373(12) 0.0202(11) 0.0124(11) 0.0299(12)

loop_
_atom_type_symbol
_atom_type_description
_atom_type_scat_dispersion_real
_atom_type_scat_dispersion_imag
_atom_type_scat_source
C C 0.0033 0.0016 'International Tables Vol C Tables 4.2.6.8 and 6.1.1.4'
H H 0.0000 0.0000 'International Tables Vol C Tables 4.2.6.8 and 6.1.1.4'
N N 0.0061 0.0033 'International Tables Vol C Tables 4.2.6.8 and 6.1.1.4'
O O 0.0106 0.0060 'International Tables Vol C Tables 4.2.6.8 and 6.1.1.4'
S S 0.1246 0.1234 'International Tables Vol C Tables 4.2.6.8 and 6.1.1.4'
Br Br -0.2901 2.4595 'International Tables Vol C Tables 4.2.6.8 and 6.1.1.4'

loop_
_geom_angle_atom_site_label_1
_geom_angle_atom_site_label_2
_geom_angle_atom_site_label_3
_geom_angle
O2 S1 O1 120.64(11)
O2 S1 N1 108.18(10)
O1 S1 N1 105.43(10)
O2 S1 C30 107.78(10)
O1 S1 C30 108.64(10)
N1 S1 C30 105.15(9)
O4 S2 O3 120.46(15)
O4 S2 N3 108.53(11)
O3 S2 N3 104.51(15)
O4 S2 C36 107.51(14)
O3 S2 C36 106.87(11)
N3 S2 C36 108.50(10)
H1S O1S H2S 107(4)
H1S O1S H2SA 122(4)
H2S O1S H2SA 69(5)
C1 N1 S1 122.70(14)
C1 N1 H1N 118.8(18)
S1 N1 H1N 110.9(18)
C9 N2 C13 117.64(16)
C21 N3 S2 122.30(17)
C21 N3 H3N 115(2)
S2 N3 H3N 114(2)
C2 C1 C6 119.14(17)
C2 C1 N1 120.31(18)
C6 C1 N1 120.48(17)
C3 C2 C1 120.06(19)
C3 C2 H2 120.6(14)
C1 C2 H2 119.2(14)
C2 C3 C4 122.13(19)
C2 C3 H3 119.3(15)
C4 C3 H3 118.3(15)
C5 C4 C3 117.14(18)
C5 C4 C22 122.4(2)
C3 C4 C22 120.43(19)
C4 C5 C6 122.03(19)
C4 C5 H5 123.0(15)
C6 C5 H5 115.0(15)
C1 C6 C5 119.39(17)
C1 C6 C7 123.58(17)
C5 C6 C7 117.01(18)
C8 C7 C6 171.1(2)
C7 C8 C9 173.1(2)
N2 C9 C10 122.75(18)
N2 C9 C8 118.04(16)
C10 C9 C8 119.20(17)
C11 C10 C9 118.81(18)
C11 C10 H10 122.0(17)
C9 C10 H10 119.2(17)
C10 C11 C12 119.35(18)
C10 C11 H11 121.1(14)
C12 C11 H11 119.5(14)
C11 C12 C13 118.57(19)
C11 C12 H12 121.4(15)
C13 C12 H12 120.0(15)
N2 C13 C12 122.88(17)
N2 C13 C14 114.93(17)
C12 C13 C14 122.15(18)
C15 C14 C13 175.4(2)
C14 C15 C16 175.5(2)
C21 C16 C17 119.48(18)
C21 C16 C15 119.61(18)
C17 C16 C15 120.91(19)
C18 C17 C16 121.57(19)
C18 C17 H17 120.8(14)
C16 C17 H17 117.6(14)
C17 C18 C19 117.20(18)
C17 C18 C26 122.40(19)
C19 C18 C26 120.35(18)
C20 C19 C18 122.43(19)
C20 C19 H19 117.6(15)
C18 C19 H19 119.8(15)
C19 C20 C21 119.9(2)
C19 C20 H20 121.2(14)
C21 C20 H20 118.9(14)
C20 C21 C16 119.42(18)
C20 C21 N3 120.31(19)
C16 C21 N3 120.19(19)
C23 C22 C24 109.6(3)
C23 C22 C25 109.7(3)
C24 C22 C25 107.3(3)
C23 C22 C4 109.9(2)
C24 C22 C4 111.9(2)
C25 C22 C4 108.3(2)
C22 C23 H23A 111(2)
C22 C23 H23B 108(3)
H23A C23 H23B 106(4)
C22 C23 H23C 110(3)
H23A C23 H23C 111(4)
H23B C23 H23C 111(4)
C22 C24 H24A 110.4(19)
C22 C24 H24B 102(2)
H24A C24 H24B 106(3)
C22 C24 H24C 110(3)
H24A C24 H24C 109(4)
H24B C24 H24C 118(4)
C22 C25 H25A 101(3)
C22 C25 H25B 109(2)
H25A C25 H25B 107(3)
C22 C25 H26C 110(2)
H25A C25 H26C 121(3)
H25B C25 H26C 108(3)
C28 C26 C18 109.01(19)
C28 C26 C29 109.6(2)
C18 C26 C29 111.85(17)
C28 C26 C27 109.2(2)
C18 C26 C27 109.7(2)
C29 C26 C27 107.5(2)
C26 C27 H27A 112.8(18)
C26 C27 H27B 109.3(18)
H27A C27 H27B 106(2)
C26 C27 H27C 109.4(17)
H27A C27 H27C 105(2)
H27B C27 H27C 114(2)
C26 C28 H28A 109.7(18)
C26 C28 H28B 109(2)
H28A C28 H28B 108(3)
C26 C28 H28C 111.2(18)
H28A C28 H28C 110(2)
H28B C28 H28C 109(3)
C26 C29 H29A 106.6(17)
C26 C29 H29B 105.8(19)
H29A C29 H29B 109(3)
C26 C29 H29C 114.3(16)
H29A C29 H29C 113(2)
H29B C29 H29C 107(3)
C31 C30 C35 121.1(2)
C31 C30 S1 119.34(17)
C35 C30 S1 119.45(17)
C32 C31 C30 119.4(2)
C32 C31 H31 120.6(16)
C30 C31 H31 119.9(17)
C33 C32 C31 119.4(2)
C33 C32 H32 122.0(17)
C31 C32 H32 118.6(17)
C32 C33 C34 121.5(2)
C32 C33 Br1 119.37(17)
C34 C33 Br1 119.15(17)
C33 C34 C35 119.3(2)
C33 C34 H34 120.0(17)
C35 C34 H34 120.8(17)
C34 C35 C30 119.3(2)
C34 C35 H35 119.5(16)
C30 C35 H35 121.2(16)
C41 C36 C37 121.0(2)
C41 C36 S2 119.45(18)
C37 C36 S2 119.40(17)
C38 C37 C36 119.5(2)
C38 C37 H37 120.4(15)
C36 C37 H37 120.1(15)
C37 C38 C39 118.9(2)
C37 C38 H38 117.9(17)
C39 C38 H38 123.2(17)
C40 C39 C38 121.9(2)
C40 C39 Br2 119.18(18)
C38 C39 Br2 118.94(18)
C39 C40 C41 119.3(2)
C39 C40 H40 118.9(18)
C41 C40 H40 121.8(18)
C36 C41 C40 119.5(2)
C36 C41 H41 119.1(18)
C40 C41 H41 121.1(18)

loop_
_geom_bond_atom_site_label_1
_geom_bond_atom_site_label_2
_geom_bond_distance
Br1 C33 1.891(2)
Br2 C39 1.893(2)
S1 O2 1.4297(18)
S1 O1 1.4320(17)
S1 N1 1.6316(18)
S1 C30 1.765(2)
S2 O4 1.426(2)
S2 O3 1.430(2)
S2 N3 1.628(2)
S2 C36 1.767(2)
O1S H1S 0.935(17)
O1S H2S 0.97(2)
O1S H2SA 0.96(2)
N1 C1 1.424(2)
N1 H1N 0.85(3)
N2 C9 1.345(2)
N2 C13 1.352(2)
N3 C21 1.425(3)
N3 H3N 0.85(3)
C1 C2 1.394(3)
C1 C6 1.397(3)
C2 C3 1.384(3)
C2 H2 0.96(2)
C3 C4 1.398(3)
C3 H3 0.94(3)
C4 C5 1.383(3)
C4 C22 1.536(3)
C5 C6 1.407(3)
C5 H5 0.94(3)
C6 C7 1.435(3)
C7 C8 1.201(3)
C8 C9 1.437(3)
C9 C10 1.398(3)
C10 C11 1.380(3)
C10 H10 0.86(3)
C11 C12 1.386(3)
C11 H11 0.95(2)
C12 C13 1.394(3)
C12 H12 0.93(3)
C13 C14 1.440(3)
C14 C15 1.194(3)
C15 C16 1.436(3)
C16 C21 1.399(3)
C16 C17 1.404(3)
C17 C18 1.394(3)
C17 H17 0.93(2)
C18 C19 1.395(3)
C18 C26 1.530(3)
C19 C20 1.380(3)
C19 H19 0.91(2)
C20 C21 1.392(3)
C20 H20 0.98(3)
C22 C23 1.515(5)
C22 C24 1.529(4)
C22 C25 1.535(4)
C23 H23A 0.90(4)
C23 H23B 1.07(5)
C23 H23C 0.96(5)
C24 H24A 0.98(3)
C24 H24B 1.03(4)
C24 H24C 1.02(5)
C25 H25A 1.01(5)
C25 H25B 1.00(4)
C25 H26C 1.03(4)
C26 C28 1.526(4)
C26 C29 1.532(3)
C26 C27 1.539(4)
C27 H27A 0.98(3)
C27 H27B 0.98(3)
C27 H27C 1.03(3)
C28 H28A 0.97(3)
C28 H28B 0.93(3)
C28 H28C 1.05(3)
C29 H29A 1.02(3)
C29 H29B 0.96(3)
C29 H29C 1.01(3)
C30 C31 1.384(3)
C30 C35 1.386(3)
C31 C32 1.383(3)
C31 H31 0.92(3)
C32 C33 1.379(3)
C32 H32 0.93(3)
C33 C34 1.383(3)
C34 C35 1.384(3)
C34 H34 0.90(3)
C35 H35 0.95(3)
C36 C41 1.382(3)
C36 C37 1.391(3)
C37 C38 1.385(3)
C37 H37 0.96(3)
C38 C39 1.388(3)
C38 H38 0.97(3)
C39 C40 1.371(4)
C40 C41 1.390(4)
C40 H40 0.92(3)
C41 H41 0.90(3)

loop_
_geom_hbond_atom_site_label_D
_geom_hbond_atom_site_label_H
_geom_hbond_atom_site_label_A
_geom_hbond_distance_DH
_geom_hbond_distance_HA
_geom_hbond_distance_DA
_geom_hbond_angle_DHA
_geom_hbond_site_symmetry_A
O1S H2SA O1S 0.96(2) 2.04(4) 2.897(4) 147(5) 2_665
O1S H2S O3 0.97(2) 2.48(5) 3.163(4) 128(5) .
O1S H1S N2 0.935(17) 1.861(18) 2.792(2) 174(3) .
N3 H3N O1S 0.85(3) 2.23(3) 3.036(3) 158(3) .
N1 H1N O1S 0.85(3) 2.05(3) 2.852(3) 157(3) 2_665
